data_2228944
loop_
_publ_author_name
'Wang, En-Ju'
'Chen, Guang-Ying'

_publ_section_title
;
 2-(Biphenyl-4-yloxy)acetic acid
;
_journal_coeditor_code BH2330
_journal_issue 2
_journal_name_full 'Acta Crystallographica Section E'
_journal_page_first o521
_journal_paper_doi 10.1107/S1600536811002777
_journal_volume 67
_journal_year 2011
_chemical_formula_iupac 'C14 H12 O3'
_chemical_formula_moiety 'C14 H12 O3'
_chemical_formula_sum 'C14 H12 O3'
_chemical_formula_weight 228.24
_chemical_name_systematic
;
2-(Biphenyl-4-yloxy)acetic acid
;
_space_group_IT_number 14
_symmetry_cell_setting monoclinic
_symmetry_space_group_name_Hall '-P 2yn'
_symmetry_space_group_name_H-M 'P 1 21/n 1'
_atom_sites_solution_hydrogens geom
_atom_sites_solution_primary direct
_atom_sites_solution_secondary difmap
_audit_creation_method SHELXL-97
_cell_angle_alpha 90.00
_cell_angle_beta 109.631(2)
_cell_angle_gamma 90.00
_cell_formula_units_Z 4
_cell_length_a 5.91180(10)
_cell_length_b 28.5786(3)
_cell_length_c 6.90170(10)
_cell_measurement_reflns_used 11208
_cell_measurement_temperature 293(2)
_cell_measurement_theta_max 76.4236
_cell_measurement_theta_min 4.6344
_cell_volume 1098.27(3)
_computing_cell_refinement 'SAINT (Bruker, 2000)'
_computing_data_collection 'SMART (Bruker, 2000)'
_computing_data_reduction 'SAINT (Bruker, 2000)'
_computing_molecular_graphics 'SHELXTL (Sheldrick, 2008)'
_computing_publication_material 'SHELXTL (Sheldrick, 2008)'
_computing_structure_refinement 'SHELXL97 (Sheldrick, 2008)'
_computing_structure_solution 'SHELXS97 (Sheldrick, 2008)'
_diffrn_ambient_temperature 293(2)
_diffrn_measured_fraction_theta_full 0.990
_diffrn_measured_fraction_theta_max 0.990
_diffrn_measurement_device_type 'Bruker SMART CCD area-detector'
_diffrn_measurement_method '\f and \w'
_diffrn_radiation_monochromator graphite
_diffrn_radiation_source 'fine-focus sealed tube'
_diffrn_radiation_type CuK\a
_diffrn_radiation_wavelength 1.54178
_diffrn_reflns_av_R_equivalents 0.0278
_diffrn_reflns_av_sigmaI/netI 0.0134
_diffrn_reflns_limit_h_max 7
_diffrn_reflns_limit_h_min -7
_diffrn_reflns_limit_k_max 35
_diffrn_reflns_limit_k_min -36
_diffrn_reflns_limit_l_max 8
_diffrn_reflns_limit_l_min -7
_diffrn_reflns_number 11989
_diffrn_reflns_theta_full 76.95
_diffrn_reflns_theta_max 76.95
_diffrn_reflns_theta_min 6.19
_diffrn_standards_decay_% 0
_diffrn_standards_interval_count 0
_diffrn_standards_interval_time 0
_diffrn_standards_number 0
_exptl_absorpt_coefficient_mu 0.793
_exptl_absorpt_correction_T_max 0.7420
_exptl_absorpt_correction_T_min 0.7266
_exptl_absorpt_correction_type multi-scan
_exptl_absorpt_process_details '(SADABS; Bruker, 2000)'
_exptl_crystal_colour colourless
_exptl_crystal_density_diffrn 1.380
_exptl_crystal_density_method 'not measured'
_exptl_crystal_description plate
_exptl_crystal_F_000 480
_exptl_crystal_size_max 0.43
_exptl_crystal_size_mid 0.42
_exptl_crystal_size_min 0.40
_refine_diff_density_max 0.206
_refine_diff_density_min -0.230
_refine_ls_extinction_method none
_refine_ls_goodness_of_fit_ref 1.121
_refine_ls_hydrogen_treatment constr
_refine_ls_matrix_type full
_refine_ls_number_constraints 0
_refine_ls_number_parameters 155
_refine_ls_number_reflns 2306
_refine_ls_number_restraints 0
_refine_ls_restrained_S_all 1.121
_refine_ls_R_factor_all 0.0485
_refine_ls_R_factor_gt 0.0465
_refine_ls_shift/su_max 0.000
_refine_ls_shift/su_mean 0.000
_refine_ls_structure_factor_coef Fsqd
_refine_ls_weighting_details 'calc w=1/[\s^2^(Fo^2^)+(0.0818P)^2^+0.2839P] where P=(Fo^2^+2Fc^2^)/3'
_refine_ls_weighting_scheme calc
_refine_ls_wR_factor_gt 0.1258
_refine_ls_wR_factor_ref 0.1386
_reflns_number_gt 2223
_reflns_number_total 2306
_reflns_threshold_expression I>2\s(I)
_cod_data_source_file bh2330.cif
_cod_data_source_block I
_cod_original_sg_symbol_H-M 'P 21/n'
_cod_database_code 2228944
_cod_database_fobs_code 2228944

loop_
_symmetry_equiv_pos_as_xyz
'x, y, z'
'-x+1/2, y+1/2, -z+1/2'
'-x, -y, -z'
'x-1/2, -y-1/2, z-1/2'

loop_
_atom_site_type_symbol
_atom_site_label
_atom_site_fract_x
_atom_site_fract_y
_atom_site_fract_z
_atom_site_U_iso_or_equiv
_atom_site_adp_type
_atom_site_calc_flag
_atom_site_refinement_flags
_atom_site_occupancy
_atom_site_disorder_assembly
_atom_site_disorder_group
O O3 0.54080(16) 0.06250(3) 0.05489(14) 0.0328(3) Uani d . 1 . .
O O2 0.39398(17) 0.02975(3) -0.32997(15) 0.0364(3) Uani d . 1 . .
O O1 0.76170(18) 0.00213(4) -0.29161(15) 0.0380(3) Uani d . 1 . .
H H1 0.6955 -0.0065 -0.4105 0.057 Uiso calc R 1 . .
C C8 0.4590(2) 0.11281(5) 0.2933(2) 0.0321(3) Uani d . 1 . .
H H8 0.2999 0.1139 0.2069 0.039 Uiso calc R 1 . .
C C3 0.6254(2) 0.08550(4) 0.24154(19) 0.0303(3) Uani d . 1 . .
C C7 0.5320(2) 0.13840(4) 0.4743(2) 0.0321(3) Uani d . 1 . .
H H7 0.4203 0.1565 0.5085 0.039 Uiso calc R 1 . .
C C6 0.7706(2) 0.13749(4) 0.6066(2) 0.0302(3) Uani d . 1 . .
C C5 0.9320(2) 0.10893(5) 0.5536(2) 0.0335(3) Uani d . 1 . .
H H5 1.0905 0.1073 0.6411 0.040 Uiso calc R 1 . .
C C2 0.7191(2) 0.04138(5) -0.0118(2) 0.0328(3) Uani d . 1 . .
H H2A 0.7931 0.0156 0.0790 0.039 Uiso calc R 1 . .
H H2B 0.8430 0.0641 -0.0063 0.039 Uiso calc R 1 . .
C C9 0.8549(2) 0.16649(4) 0.7961(2) 0.0309(3) Uani d . 1 . .
C C1 0.6092(2) 0.02357(4) -0.2277(2) 0.0314(3) Uani d . 1 . .
C C4 0.8611(2) 0.08296(5) 0.3732(2) 0.0342(3) Uani d . 1 . .
H H4 0.9711 0.0640 0.3408 0.041 Uiso calc R 1 . .
C C11 1.1469(3) 0.22017(5) 1.0158(2) 0.0403(3) Uani d . 1 . .
H H11 1.2858 0.2379 1.0417 0.048 Uiso calc R 1 . .
C C10 1.0651(2) 0.19293(5) 0.8395(2) 0.0351(3) Uani d . 1 . .
H H10 1.1512 0.1923 0.7489 0.042 Uiso calc R 1 . .
C C13 0.8131(3) 0.19494(5) 1.1128(2) 0.0379(3) Uani d . 1 . .
H H13 0.7290 0.1954 1.2051 0.045 Uiso calc R 1 . .
C C14 0.7289(2) 0.16808(5) 0.9348(2) 0.0335(3) Uani d . 1 . .
H H14 0.5876 0.1510 0.9079 0.040 Uiso calc R 1 . .
C C12 1.0218(3) 0.22096(5) 1.1534(2) 0.0399(3) Uani d . 1 . .
H H12 1.0777 0.2389 1.2725 0.048 Uiso calc R 1 . .

loop_
_atom_site_aniso_label
_atom_site_aniso_U_11
_atom_site_aniso_U_22
_atom_site_aniso_U_33
_atom_site_aniso_U_12
_atom_site_aniso_U_13
_atom_site_aniso_U_23
O3 0.0336(5) 0.0349(5) 0.0283(5) 0.0004(4) 0.0085(4) -0.0068(4)
O2 0.0357(5) 0.0383(5) 0.0318(5) 0.0054(4) 0.0067(4) -0.0019(4)
O1 0.0385(5) 0.0448(6) 0.0299(5) 0.0059(4) 0.0104(4) -0.0061(4)
C8 0.0306(6) 0.0336(6) 0.0309(7) -0.0010(5) 0.0084(5) -0.0019(5)
C3 0.0363(7) 0.0274(6) 0.0267(6) -0.0019(5) 0.0100(5) -0.0024(4)
C7 0.0333(6) 0.0314(6) 0.0325(7) 0.0011(5) 0.0120(5) -0.0018(5)
C6 0.0344(6) 0.0268(6) 0.0295(6) -0.0010(5) 0.0106(5) -0.0005(5)
C5 0.0325(6) 0.0337(6) 0.0317(7) 0.0014(5) 0.0074(5) -0.0034(5)
C2 0.0341(6) 0.0342(6) 0.0294(6) 0.0013(5) 0.0097(5) -0.0043(5)
C9 0.0351(6) 0.0264(6) 0.0296(6) 0.0024(5) 0.0089(5) -0.0004(5)
C1 0.0367(7) 0.0285(6) 0.0287(6) 0.0017(5) 0.0106(5) 0.0011(5)
C4 0.0355(7) 0.0324(6) 0.0339(7) 0.0041(5) 0.0107(5) -0.0030(5)
C11 0.0404(7) 0.0360(7) 0.0398(8) -0.0042(6) 0.0072(6) -0.0056(6)
C10 0.0358(7) 0.0335(6) 0.0350(7) -0.0006(5) 0.0107(6) -0.0021(5)
C13 0.0517(8) 0.0333(7) 0.0293(7) 0.0033(6) 0.0146(6) 0.0000(5)
C14 0.0398(7) 0.0293(6) 0.0318(7) -0.0004(5) 0.0123(5) -0.0004(5)
C12 0.0515(8) 0.0326(7) 0.0301(7) 0.0004(6) 0.0064(6) -0.0055(5)

loop_
_atom_type_symbol
_atom_type_description
_atom_type_scat_dispersion_real
_atom_type_scat_dispersion_imag
_atom_type_scat_source
C C 0.0181 0.0091 'International Tables Vol C Tables 4.2.6.8 and 6.1.1.4'
H H 0.0000 0.0000 'International Tables Vol C Tables 4.2.6.8 and 6.1.1.4'
O O 0.0492 0.0322 'International Tables Vol C Tables 4.2.6.8 and 6.1.1.4'

loop_
_geom_angle_atom_site_label_1
_geom_angle_atom_site_label_2
_geom_angle_atom_site_label_3
_geom_angle_site_symmetry_1
_geom_angle_site_symmetry_3
_geom_angle
_geom_angle_publ_flag
C3 O3 C2 . . 115.42(10) ?
C1 O1 H1 . . 109.5 ?
C7 C8 C3 . . 119.62(12) ?
C7 C8 H8 . . 120.2 ?
C3 C8 H8 . . 120.2 ?
O3 C3 C4 . . 123.75(12) ?
O3 C3 C8 . . 116.11(11) ?
C4 C3 C8 . . 120.14(12) ?
C8 C7 C6 . . 121.25(12) ?
C8 C7 H7 . . 119.4 ?
C6 C7 H7 . . 119.4 ?
C5 C6 C7 . . 117.92(12) ?
C5 C6 C9 . . 120.04(12) ?
C7 C6 C9 . . 122.03(11) ?
C4 C5 C6 . . 121.42(12) ?
C4 C5 H5 . . 119.3 ?
C6 C5 H5 . . 119.3 ?
O3 C2 C1 . . 110.21(11) ?
O3 C2 H2A . . 109.6 ?
C1 C2 H2A . . 109.6 ?
O3 C2 H2B . . 109.6 ?
C1 C2 H2B . . 109.6 ?
H2A C2 H2B . . 108.1 ?
C14 C9 C10 . . 118.40(12) ?
C14 C9 C6 . . 121.53(12) ?
C10 C9 C6 . . 120.07(12) ?
O2 C1 O1 . . 125.12(12) ?
O2 C1 C2 . . 122.36(12) ?
O1 C1 C2 . . 112.52(11) ?
C3 C4 C5 . . 119.61(12) ?
C3 C4 H4 . . 120.2 ?
C5 C4 H4 . . 120.2 ?
C12 C11 C10 . . 120.08(14) ?
C12 C11 H11 . . 120.0 ?
C10 C11 H11 . . 120.0 ?
C11 C10 C9 . . 120.93(13) ?
C11 C10 H10 . . 119.5 ?
C9 C10 H10 . . 119.5 ?
C12 C13 C14 . . 120.31(13) ?
C12 C13 H13 . . 119.8 ?
C14 C13 H13 . . 119.8 ?
C13 C14 C9 . . 120.52(13) ?
C13 C14 H14 . . 119.7 ?
C9 C14 H14 . . 119.7 ?
C11 C12 C13 . . 119.75(13) ?
C11 C12 H12 . . 120.1 ?
C13 C12 H12 . . 120.1 ?

loop_
_geom_bond_atom_site_label_1
_geom_bond_atom_site_label_2
_geom_bond_site_symmetry_2
_geom_bond_distance
_geom_bond_publ_flag
O3 C3 . 1.3816(15) ?
O3 C2 . 1.4190(16) ?
O2 C1 . 1.2427(16) ?
O1 C1 . 1.2848(16) ?
O1 H1 . 0.8200 ?
C8 C7 . 1.3852(18) ?
C8 C3 . 1.3933(18) ?
C8 H8 . 0.9300 ?
C3 C4 . 1.3862(19) ?
C7 C6 . 1.3996(19) ?
C7 H7 . 0.9300 ?
C6 C5 . 1.3946(18) ?
C6 C9 . 1.4858(17) ?
C5 C4 . 1.3880(18) ?
C5 H5 . 0.9300 ?
C2 C1 . 1.5002(17) ?
C2 H2A . 0.9700 ?
C2 H2B . 0.9700 ?
C9 C14 . 1.3971(18) ?
C9 C10 . 1.3982(19) ?
C4 H4 . 0.9300 ?
C11 C12 . 1.386(2) ?
C11 C10 . 1.3873(19) ?
C11 H11 . 0.9300 ?
C10 H10 . 0.9300 ?
C13 C12 . 1.386(2) ?
C13 C14 . 1.3914(19) ?
C13 H13 . 0.9300 ?
C14 H14 . 0.9300 ?
C12 H12 . 0.9300 ?

loop_
_geom_hbond_atom_site_label_D
_geom_hbond_atom_site_label_H
_geom_hbond_atom_site_label_A
_geom_hbond_site_symmetry_A
_geom_hbond_distance_DH
_geom_hbond_distance_HA
_geom_hbond_distance_DA
_geom_hbond_angle_DHA
_geom_hbond_publ_flag
O1 H1 O2 3_654 0.82 1.81 2.6235(13) 169 yes
C12 H12 Cg 4_666 0.93 2.86 3.6392(16) 142 yes

loop_
_geom_torsion_atom_site_label_1
_geom_torsion_atom_site_label_2
_geom_torsion_atom_site_label_3
_geom_torsion_atom_site_label_4
_geom_torsion_site_symmetry_1
_geom_torsion_site_symmetry_2
_geom_torsion_site_symmetry_3
_geom_torsion_site_symmetry_4
_geom_torsion
_geom_torsion_publ_flag
C2 O3 C3 C4 . . . . -9.49(18) ?
C2 O3 C3 C8 . . . . 169.80(11) ?
C7 C8 C3 O3 . . . . -177.55(11) ?
C7 C8 C3 C4 . . . . 1.77(19) ?
C3 C8 C7 C6 . . . . 0.2(2) ?
C8 C7 C6 C5 . . . . -1.8(2) ?
C8 C7 C6 C9 . . . . 176.93(12) ?
C7 C6 C5 C4 . . . . 1.5(2) ?
C9 C6 C5 C4 . . . . -177.23(12) ?
C3 O3 C2 C1 . . . . -172.07(10) ?
C5 C6 C9 C14 . . . . -133.31(14) ?
C7 C6 C9 C14 . . . . 48.02(18) ?
C5 C6 C9 C10 . . . . 46.52(18) ?
C7 C6 C9 C10 . . . . -132.15(14) ?
O3 C2 C1 O2 . . . . 3.58(18) ?
O3 C2 C1 O1 . . . . -176.89(11) ?
O3 C3 C4 C5 . . . . 177.22(11) ?
C8 C3 C4 C5 . . . . -2.0(2) ?
C6 C5 C4 C3 . . . . 0.4(2) ?
C12 C11 C10 C9 . . . . 0.9(2) ?
C14 C9 C10 C11 . . . . -0.1(2) ?
C6 C9 C10 C11 . . . . -179.91(12) ?
C12 C13 C14 C9 . . . . 0.8(2) ?
C10 C9 C14 C13 . . . . -0.80(19) ?
C6 C9 C14 C13 . . . . 179.04(12) ?
C10 C11 C12 C13 . . . . -0.8(2) ?
C14 C13 C12 C11 . . . . 0.0(2) ?

loop_
_cod_related_entry_id
_cod_related_entry_database
_cod_related_entry_code
1 ChemSpider 230322
